data_4088530
loop_
_publ_author_name
'Logan, Jessamyn R.'
'Piers, Warren E.'
'Borau-Garcia, Javier'
'Spasyuk, Denis M.'

_publ_section_title
;
 Ligand Attachment Chemistry in the Preparation of PCsp3P and PCsp2P
 Complexes of Rhodium
;
_journal_issue 9
_journal_name_full Organometallics
_journal_page_first 1279
_journal_paper_doi 10.1021/acs.organomet.6b00155
_journal_volume 35
_journal_year 2016
_chemical_formula_moiety 'C29 H44 Cl P2 Rh'
_chemical_formula_sum 'C29 H44 Cl P2 Rh'
_chemical_formula_weight 592.94
_space_group_crystal_system monoclinic
_space_group_IT_number 14
_space_group_name_Hall '-P 2yn'
_space_group_name_H-M_alt 'P 1 21/n 1'
_atom_sites_solution_hydrogens geom
_audit_creation_method SHELXL-2013
_cell_angle_alpha 90
_cell_angle_beta 96.735(5)
_cell_angle_gamma 90
_cell_formula_units_Z 4
_cell_length_a 8.571(3)
_cell_length_b 22.777(7)
_cell_length_c 14.932(4)
_cell_measurement_reflns_used 9918
_cell_measurement_temperature 173(2)
_cell_measurement_theta_max 66.69
_cell_measurement_theta_min 3.56
_cell_volume 2894.9(16)
_computing_cell_refinement 'Bruker SAINT'
_computing_data_collection 'Bruker APEX2'
_computing_data_reduction 'Bruker SAINT'
_computing_molecular_graphics 'Bruker SHELXTL'
_computing_publication_material 'LinXTL v.  5.1.2'
_computing_structure_refinement 'SHELXL-2013 (Sheldrick 2013)'
_computing_structure_solution 'SHELXS-97 (Sheldrick 2008)'
_diffrn_ambient_temperature 173(2)
_diffrn_measured_fraction_theta_full 0.974
_diffrn_measured_fraction_theta_max 0.993
_diffrn_measurement_device_type 'Bruker APEX-II CCD'
_diffrn_measurement_method '\f and \w scans'
_diffrn_radiation_type CuK\a
_diffrn_radiation_wavelength 1.54178
_diffrn_reflns_av_R_equivalents 0.0271
_diffrn_reflns_av_unetI/netI 0.0234
_diffrn_reflns_Laue_measured_fraction_full 0.974
_diffrn_reflns_Laue_measured_fraction_max 0.993
_diffrn_reflns_limit_h_max 10
_diffrn_reflns_limit_h_min -9
_diffrn_reflns_limit_k_max 27
_diffrn_reflns_limit_k_min -27
_diffrn_reflns_limit_l_max 17
_diffrn_reflns_limit_l_min -17
_diffrn_reflns_number 18971
_diffrn_reflns_point_group_measured_fraction_full 0.974
_diffrn_reflns_point_group_measured_fraction_max 0.993
_diffrn_reflns_theta_full 67.500
_diffrn_reflns_theta_max 66.757
_diffrn_reflns_theta_min 3.557
_exptl_absorpt_coefficient_mu 6.762
_exptl_absorpt_correction_T_max 0.7528
_exptl_absorpt_correction_T_min 0.4943
_exptl_absorpt_correction_type multi-scan
_exptl_absorpt_process_details 'Sadabs (Sheldrick, 1996)'
_exptl_crystal_colour Green
_exptl_crystal_density_diffrn 1.360
_exptl_crystal_density_method 'not measured'
_exptl_crystal_description block
_exptl_crystal_F_000 1240
_exptl_crystal_size_max 0.35
_exptl_crystal_size_mid 0.2
_exptl_crystal_size_min 0.2
_refine_diff_density_max 1.569
_refine_diff_density_min -1.662
_refine_diff_density_rms 0.082
_refine_ls_extinction_method none
_refine_ls_goodness_of_fit_ref 1.038
_refine_ls_hydrogen_treatment constr
_refine_ls_matrix_type full
_refine_ls_number_parameters 493
_refine_ls_number_reflns 5090
_refine_ls_number_restraints 313
_refine_ls_restrained_S_all 1.072
_refine_ls_R_factor_all 0.0386
_refine_ls_R_factor_gt 0.0369
_refine_ls_shift/su_max 0.001
_refine_ls_shift/su_mean 0.000
_refine_ls_structure_factor_coef Fsqd
_refine_ls_weighting_details 'w=1/[\s^2^(Fo^2^)+(0.0415P)^2^+6.9325P] where P=(Fo^2^+2Fc^2^)/3'
_refine_ls_weighting_scheme calc
_refine_ls_wR_factor_gt 0.0895
_refine_ls_wR_factor_ref 0.0908
_reflns_Friedel_coverage 0.000
_reflns_number_gt 4851
_reflns_number_total 5090
_reflns_threshold_expression 'I > 2\s(I)'
_cod_data_source_file om6b00155_si_002.cif
_cod_data_source_block 5-Cl
_cod_original_cell_volume 2894.9(14)
_cod_original_sg_symbol_H-M 'P 21/n'
_cod_database_code 4088530
_shelx_space_group_comment
;
The symmetry employed for this shelxl refinement is uniquely defined
by the following loop, which should always be used as a source of
symmetry information in preference to the above space-group names.
They are only intended as comments.
;
_shelxl_version_number 2013-4

loop_
_space_group_symop_operation_xyz
'x, y, z'
'-x+1/2, y+1/2, -z+1/2'
'-x, -y, -z'
'x-1/2, -y-1/2, z-1/2'

loop_
_atom_site_label
_atom_site_type_symbol
_atom_site_fract_x
_atom_site_fract_y
_atom_site_fract_z
_atom_site_U_iso_or_equiv
_atom_site_adp_type
_atom_site_occupancy
_atom_site_site_symmetry_order
_atom_site_calc_flag
_atom_site_refinement_flags_posn
_atom_site_refinement_flags_adp
_atom_site_refinement_flags_occupancy
_atom_site_disorder_assembly
_atom_site_disorder_group
C1 C 0.2385(4) 0.90515(14) 0.6031(2) 0.0246(6) Uani 1 1 d . . . . .
C3 C 0.3323(4) 0.82378(16) 0.5130(2) 0.0290(7) Uani 1 1 d . . . . .
C4 C 0.3946(5) 0.8019(2) 0.4379(3) 0.0463(10) Uani 1 1 d . . . . .
H4 H 0.3913 0.7616 0.4212 0.056 Uiso 1 1 calc R U . A 1
C8 C 0.1269(5) 0.72954(18) 0.5625(3) 0.0550(13) Uani 1 1 d D . . . .
C17 C 0.1656(4) 0.99493(14) 0.6830(2) 0.0247(6) Uani 1 1 d . . . . .
C18 C 0.1457(5) 1.05584(15) 0.6881(2) 0.0344(8) Uani 1 1 d . . . . .
H18 H 0.1563 1.0736 0.7460 0.041 Uiso 1 1 calc R U . B 1
C22 C -0.0805(4) 0.94923(15) 0.7886(2) 0.0311(7) Uani 1 1 d D . . . .
C26 C 0.2711(4) 0.96213(15) 0.8709(2) 0.0329(8) Uani 1 1 d D . . . .
Cl1 Cl 0.1494(2) 0.79141(5) 0.82188(8) 0.0793(5) Uani 1 1 d . . . . .
P1 P 0.28639(10) 0.78156(3) 0.61004(6) 0.02817(19) Uani 1 1 d . . . . .
P2 P 0.13190(9) 0.94049(3) 0.76865(5) 0.02194(17) Uani 1 1 d . . . . .
Rh1 Rh 0.20015(3) 0.85496(2) 0.69977(2) 0.02149(9) Uani 1 1 d . . . . .
C16A C 0.1842(13) 0.9689(5) 0.6046(8) 0.028(2) Uani 0.534(14) 1 d . U P C 1
C16B C 0.2494(11) 0.9696(5) 0.6116(7) 0.0147(19) Uani 0.466(14) 1 d . U P C 2
C19A C 0.1128(13) 1.0901(4) 0.6161(6) 0.026(2) Uani 0.368(7) 1 d . . P C 1
H19A H 0.0913 1.1308 0.6220 0.032 Uiso 0.368(7) 1 calc R U P C 1
C20A C 0.1113(11) 1.0641(4) 0.5327(6) 0.028(2) Uani 0.368(7) 1 d . . P C 1
H20A H 0.0902 1.0871 0.4796 0.033 Uiso 0.368(7) 1 calc R U P C 1
C21A C 0.1406(10) 1.0043(4) 0.5261(5) 0.022(2) Uani 0.368(7) 1 d . . P C 1
H21A H 0.1315 0.9864 0.4682 0.027 Uiso 0.368(7) 1 calc R U P C 1
C21B C 0.3184(8) 1.0060(3) 0.5546(4) 0.0368(15) Uani 0.632(7) 1 d . . P C 2
H21B H 0.3730 0.9894 0.5089 0.044 Uiso 0.632(7) 1 calc R U P C 2
C20B C 0.3102(8) 1.0666(3) 0.5623(4) 0.0426(16) Uani 0.632(7) 1 d . . P C 2
H20B H 0.3636 1.0911 0.5243 0.051 Uiso 0.632(7) 1 calc R U P C 2
C19B C 0.2234(10) 1.0914(3) 0.6259(4) 0.0399(16) Uani 0.632(7) 1 d . . P C 2
H19B H 0.2147 1.1329 0.6287 0.048 Uiso 0.632(7) 1 calc R U P C 2
C5A C 0.4731(16) 0.8523(5) 0.3827(7) 0.040(3) Uani 0.370(7) 1 d . . P C 1
H5A H 0.5238 0.8409 0.3322 0.048 Uiso 0.370(7) 1 calc R U P C 1
C7A C 0.3943(11) 0.9307(4) 0.4750(6) 0.027(2) Uani 0.370(7) 1 d . . P C 1
H7A H 0.3878 0.9714 0.4875 0.033 Uiso 0.370(7) 1 calc R U P C 1
C6A C 0.4716(12) 0.9114(4) 0.4041(7) 0.034(2) Uani 0.370(7) 1 d . . P C 1
H6A H 0.5238 0.9388 0.3701 0.041 Uiso 0.370(7) 1 calc R U P C 1
C2A C 0.3243(14) 0.8885(8) 0.5292(11) 0.019(3) Uani 0.370(7) 1 d . U P C 1
C2B C 0.2725(10) 0.8788(5) 0.5141(7) 0.0260(18) Uani 0.630(7) 1 d . U P C 2
C6B C 0.3072(10) 0.8830(3) 0.3552(4) 0.0503(19) Uani 0.630(7) 1 d . . P C 2
H6B H 0.2947 0.9040 0.2999 0.060 Uiso 0.630(7) 1 calc R U P C 2
C7B C 0.2541(9) 0.9073(3) 0.4318(4) 0.0434(17) Uani 0.630(7) 1 d . . P C 2
H7B H 0.2038 0.9446 0.4273 0.052 Uiso 0.630(7) 1 calc R U P C 2
C5B C 0.3774(10) 0.8289(3) 0.3593(4) 0.0457(18) Uani 0.630(7) 1 d . . P C 2
H5B H 0.4123 0.8114 0.3074 0.055 Uiso 0.630(7) 1 calc R U P C 2
C12 C 0.4735(5) 0.74294(15) 0.6546(3) 0.0467(10) Uani 1 1 d D . . . .
C23A C -0.1831(18) 0.9253(7) 0.7062(7) 0.042(3) Uani 0.534(14) 1 d D U P C 1
H23A H -0.2940 0.9308 0.7141 0.063 Uiso 0.534(14) 1 calc R U P C 1
H23B H -0.1616 0.8834 0.6994 0.063 Uiso 0.534(14) 1 calc R U P C 1
H23C H -0.1594 0.9464 0.6522 0.063 Uiso 0.534(14) 1 calc R U P C 1
C25A C -0.1380(11) 1.0135(3) 0.7941(9) 0.054(3) Uani 0.534(14) 1 d D U P C 1
H25A H -0.1317 1.0331 0.7362 0.081 Uiso 0.534(14) 1 calc R U P C 1
H25B H -0.0716 1.0343 0.8418 0.081 Uiso 0.534(14) 1 calc R U P C 1
H25C H -0.2471 1.0137 0.8077 0.081 Uiso 0.534(14) 1 calc R U P C 1
C24A C -0.1271(9) 0.8944(4) 0.8423(7) 0.038(2) Uani 0.534(14) 1 d D U P C 1
H24A H -0.2392 0.8962 0.8493 0.056 Uiso 0.534(14) 1 calc R U P C 1
H24B H -0.0656 0.8938 0.9019 0.056 Uiso 0.534(14) 1 calc R U P C 1
H24C H -0.1058 0.8586 0.8093 0.056 Uiso 0.534(14) 1 calc R U P C 1
C23B C -0.167(2) 0.9428(7) 0.6935(7) 0.036(3) Uani 0.466(14) 1 d D U P C 2
H23D H -0.2802 0.9410 0.6967 0.054 Uiso 0.466(14) 1 calc R U P C 2
H23E H -0.1324 0.9066 0.6660 0.054 Uiso 0.466(14) 1 calc R U P C 2
H23F H -0.1430 0.9766 0.6568 0.054 Uiso 0.466(14) 1 calc R U P C 2
C25B C -0.1190(12) 1.0038(4) 0.8401(8) 0.039(2) Uani 0.466(14) 1 d D U P C 2
H25D H -0.2316 1.0044 0.8461 0.058 Uiso 0.466(14) 1 calc R U P C 2
H25E H -0.0914 1.0388 0.8072 0.058 Uiso 0.466(14) 1 calc R U P C 2
H25F H -0.0590 1.0034 0.9001 0.058 Uiso 0.466(14) 1 calc R U P C 2
C24B C -0.1104(12) 0.9210(6) 0.8767(6) 0.046(2) Uani 0.466(14) 1 d D U P C 2
H24D H -0.0432 0.9394 0.9265 0.068 Uiso 0.466(14) 1 calc R U P C 2
H24E H -0.0864 0.8789 0.8748 0.068 Uiso 0.466(14) 1 calc R U P C 2
H24F H -0.2209 0.9263 0.8858 0.068 Uiso 0.466(14) 1 calc R U P C 2
C13A C 0.6007(14) 0.7911(5) 0.6612(9) 0.053(3) Uani 0.573(18) 1 d D U P D 1
H13A H 0.6982 0.7758 0.6936 0.079 Uiso 0.573(18) 1 calc R U P D 1
H13B H 0.5650 0.8251 0.6936 0.079 Uiso 0.573(18) 1 calc R U P D 1
H13C H 0.6197 0.8032 0.6004 0.079 Uiso 0.573(18) 1 calc R U P D 1
C14A C 0.4676(14) 0.7257(6) 0.7555(6) 0.071(3) Uani 0.573(18) 1 d D U P D 1
H14A H 0.3848 0.6964 0.7594 0.107 Uiso 0.573(18) 1 calc R U P D 1
H14B H 0.4450 0.7607 0.7901 0.107 Uiso 0.573(18) 1 calc R U P D 1
H14C H 0.5691 0.7092 0.7804 0.107 Uiso 0.573(18) 1 calc R U P D 1
C15A C 0.5385(14) 0.6904(4) 0.6081(9) 0.067(3) Uani 0.573(18) 1 d D U P D 1
H15A H 0.5553 0.7012 0.5465 0.100 Uiso 0.573(18) 1 calc R U P D 1
H15B H 0.4636 0.6578 0.6064 0.100 Uiso 0.573(18) 1 calc R U P D 1
H15C H 0.6386 0.6784 0.6416 0.100 Uiso 0.573(18) 1 calc R U P D 1
C13B C 0.584(2) 0.7901(7) 0.6971(11) 0.056(4) Uani 0.427(18) 1 d D U P D 2
H13D H 0.5353 0.8102 0.7447 0.083 Uiso 0.427(18) 1 calc R U P D 2
H13E H 0.6057 0.8185 0.6509 0.083 Uiso 0.427(18) 1 calc R U P D 2
H13F H 0.6828 0.7719 0.7230 0.083 Uiso 0.427(18) 1 calc R U P D 2
C14B C 0.4213(16) 0.6963(6) 0.7188(11) 0.060(4) Uani 0.427(18) 1 d D U P D 2
H14D H 0.5138 0.6759 0.7487 0.090 Uiso 0.427(18) 1 calc R U P D 2
H14E H 0.3522 0.6679 0.6845 0.090 Uiso 0.427(18) 1 calc R U P D 2
H14F H 0.3646 0.7152 0.7643 0.090 Uiso 0.427(18) 1 calc R U P D 2
C15B C 0.5451(17) 0.7109(7) 0.5767(8) 0.060(4) Uani 0.427(18) 1 d D U P D 2
H15D H 0.5725 0.7399 0.5326 0.090 Uiso 0.427(18) 1 calc R U P D 2
H15E H 0.4680 0.6832 0.5472 0.090 Uiso 0.427(18) 1 calc R U P D 2
H15F H 0.6397 0.6895 0.6013 0.090 Uiso 0.427(18) 1 calc R U P D 2
C9A C -0.0235(19) 0.7665(10) 0.5410(17) 0.074(5) Uani 0.47(3) 1 d D U P E 1
H9A1 H 0.0032 0.8043 0.5154 0.111 Uiso 0.47(3) 1 calc R U P E 1
H9A2 H -0.0716 0.7732 0.5965 0.111 Uiso 0.47(3) 1 calc R U P E 1
H9A3 H -0.0977 0.7455 0.4973 0.111 Uiso 0.47(3) 1 calc R U P E 1
C10A C 0.155(4) 0.6956(12) 0.4764(14) 0.057(6) Uani 0.47(3) 1 d D U P E 1
H10A H 0.0761 0.6647 0.4648 0.086 Uiso 0.47(3) 1 calc R U P E 1
H10B H 0.2603 0.6780 0.4846 0.086 Uiso 0.47(3) 1 calc R U P E 1
H10C H 0.1477 0.7228 0.4251 0.086 Uiso 0.47(3) 1 calc R U P E 1
C11A C 0.109(3) 0.6864(6) 0.6419(8) 0.056(4) Uani 0.47(3) 1 d D U P E 1
H11A H 0.0946 0.7088 0.6963 0.084 Uiso 0.47(3) 1 calc R U P E 1
H11B H 0.2040 0.6622 0.6533 0.084 Uiso 0.47(3) 1 calc R U P E 1
H11C H 0.0179 0.6610 0.6260 0.084 Uiso 0.47(3) 1 calc R U P E 1
C10B C 0.178(3) 0.6850(8) 0.4940(11) 0.041(4) Uani 0.53(3) 1 d D U P E 2
H10D H 0.2512 0.6567 0.5252 0.062 Uiso 0.53(3) 1 calc R U P E 2
H10E H 0.2290 0.7057 0.4480 0.062 Uiso 0.53(3) 1 calc R U P E 2
H10F H 0.0850 0.6641 0.4652 0.062 Uiso 0.53(3) 1 calc R U P E 2
C11B C 0.041(3) 0.6980(10) 0.6336(10) 0.083(5) Uani 0.53(3) 1 d D U P E 2
H11D H -0.0531 0.6786 0.6040 0.124 Uiso 0.53(3) 1 calc R U P E 2
H11E H 0.0113 0.7266 0.6775 0.124 Uiso 0.53(3) 1 calc R U P E 2
H11F H 0.1112 0.6685 0.6648 0.124 Uiso 0.53(3) 1 calc R U P E 2
C9B C 0.003(2) 0.7718(8) 0.5121(14) 0.082(5) Uani 0.53(3) 1 d D U P E 2
H9B1 H 0.0500 0.7918 0.4636 0.124 Uiso 0.53(3) 1 calc R U P E 2
H9B2 H -0.0288 0.8009 0.5546 0.124 Uiso 0.53(3) 1 calc R U P E 2
H9B3 H -0.0883 0.7492 0.4865 0.124 Uiso 0.53(3) 1 calc R U P E 2
C29A C 0.4354(8) 0.9420(6) 0.8502(7) 0.037(3) Uani 0.53(2) 1 d D U P F 1
H29A H 0.4511 0.9538 0.7888 0.056 Uiso 0.53(2) 1 calc R U P F 1
H29B H 0.4432 0.8992 0.8556 0.056 Uiso 0.53(2) 1 calc R U P F 1
H29C H 0.5162 0.9603 0.8933 0.056 Uiso 0.53(2) 1 calc R U P F 1
C27A C 0.2780(19) 1.0267(4) 0.9000(12) 0.036(3) Uani 0.53(2) 1 d D U P F 1
H27A H 0.1711 1.0424 0.8974 0.054 Uiso 0.53(2) 1 calc R U P F 1
H27B H 0.3372 1.0493 0.8595 0.054 Uiso 0.53(2) 1 calc R U P F 1
H27C H 0.3301 1.0298 0.9619 0.054 Uiso 0.53(2) 1 calc R U P F 1
C28A C 0.236(2) 0.9251(7) 0.9524(9) 0.044(3) Uani 0.53(2) 1 d D U P F 1
H28A H 0.3214 0.9295 1.0014 0.067 Uiso 0.53(2) 1 calc R U P F 1
H28B H 0.2258 0.8837 0.9348 0.067 Uiso 0.53(2) 1 calc R U P F 1
H28C H 0.1371 0.9385 0.9729 0.067 Uiso 0.53(2) 1 calc R U P F 1
C28B C 0.276(3) 0.9140(8) 0.9428(12) 0.052(5) Uani 0.47(2) 1 d D U P F 2
H28D H 0.3413 0.9270 0.9975 0.078 Uiso 0.47(2) 1 calc R U P F 2
H28E H 0.3207 0.8781 0.9200 0.078 Uiso 0.47(2) 1 calc R U P F 2
H28F H 0.1692 0.9060 0.9569 0.078 Uiso 0.47(2) 1 calc R U P F 2
C29B C 0.4284(11) 0.9726(9) 0.8316(8) 0.049(3) Uani 0.47(2) 1 d D U P F 2
H29D H 0.5154 0.9710 0.8804 0.073 Uiso 0.47(2) 1 calc R U P F 2
H29E H 0.4264 1.0113 0.8027 0.073 Uiso 0.47(2) 1 calc R U P F 2
H29F H 0.4428 0.9421 0.7869 0.073 Uiso 0.47(2) 1 calc R U P F 2
C27B C 0.227(2) 1.0215(5) 0.9106(14) 0.041(4) Uani 0.47(2) 1 d D U P F 2
H27D H 0.1253 1.0180 0.9336 0.061 Uiso 0.47(2) 1 calc R U P F 2
H27E H 0.2212 1.0516 0.8634 0.061 Uiso 0.47(2) 1 calc R U P F 2
H27F H 0.3077 1.0325 0.9599 0.061 Uiso 0.47(2) 1 calc R U P F 2

loop_
_atom_site_aniso_label
_atom_site_aniso_U_11
_atom_site_aniso_U_22
_atom_site_aniso_U_33
_atom_site_aniso_U_23
_atom_site_aniso_U_13
_atom_site_aniso_U_12
C1 0.0282(16) 0.0242(16) 0.0217(15) -0.0009(12) 0.0047(12) -0.0008(13)
C3 0.0291(17) 0.0354(19) 0.0235(16) -0.0030(14) 0.0071(13) 0.0043(14)
C4 0.056(3) 0.053(2) 0.034(2) -0.0082(18) 0.0187(18) 0.016(2)
C8 0.051(3) 0.046(2) 0.075(3) -0.037(2) 0.036(2) -0.026(2)
C17 0.0234(15) 0.0220(16) 0.0286(16) -0.0021(13) 0.0031(13) -0.0027(12)
C18 0.048(2) 0.0226(17) 0.0316(18) -0.0063(14) 0.0001(15) -0.0003(15)
C22 0.0235(16) 0.043(2) 0.0286(17) 0.0004(15) 0.0101(13) -0.0031(14)
C26 0.0309(18) 0.038(2) 0.0287(17) -0.0106(15) 0.0010(14) -0.0006(15)
Cl1 0.1752(15) 0.0308(5) 0.0425(6) -0.0009(4) 0.0572(8) -0.0267(7)
P1 0.0361(5) 0.0167(4) 0.0347(4) -0.0057(3) 0.0171(4) -0.0052(3)
P2 0.0242(4) 0.0222(4) 0.0210(4) -0.0046(3) 0.0092(3) -0.0020(3)
Rh1 0.03075(15) 0.01745(14) 0.01779(13) -0.00105(8) 0.00928(9) -0.00339(8)
C16A 0.035(6) 0.026(3) 0.024(4) 0.000(3) 0.004(5) -0.014(5)
C16B 0.010(5) 0.018(3) 0.016(3) -0.001(2) 0.002(4) -0.005(4)
C19A 0.030(6) 0.018(4) 0.033(5) 0.000(3) 0.010(4) 0.002(4)
C20A 0.037(5) 0.027(5) 0.021(4) 0.004(3) 0.007(4) 0.011(4)
C21A 0.031(5) 0.024(4) 0.013(4) -0.002(3) 0.005(3) -0.001(3)
C21B 0.049(4) 0.029(3) 0.036(3) 0.001(2) 0.021(3) 0.002(3)
C20B 0.061(4) 0.028(3) 0.042(3) 0.006(3) 0.021(3) -0.002(3)
C19B 0.061(5) 0.021(3) 0.039(3) -0.003(2) 0.013(3) -0.003(3)
C5A 0.060(8) 0.031(6) 0.035(6) 0.001(4) 0.036(5) 0.009(5)
C7A 0.033(5) 0.020(4) 0.031(5) 0.000(3) 0.009(4) -0.003(3)
C6A 0.044(6) 0.027(5) 0.036(5) 0.006(4) 0.024(4) -0.003(4)
C2A 0.009(7) 0.029(6) 0.019(6) 0.000(4) -0.001(5) 0.005(5)
C2B 0.023(5) 0.033(4) 0.022(4) 0.005(3) 0.004(4) 0.007(4)
C6B 0.090(6) 0.041(4) 0.022(3) 0.006(3) 0.014(3) 0.005(3)
C7B 0.073(5) 0.031(3) 0.028(3) 0.006(2) 0.011(3) 0.013(3)
C5B 0.075(5) 0.036(4) 0.031(3) -0.008(3) 0.029(3) -0.010(4)
C12 0.052(2) 0.0283(19) 0.063(3) 0.0136(18) 0.018(2) 0.0117(17)
C23A 0.030(5) 0.055(9) 0.042(5) -0.006(5) 0.007(4) -0.005(5)
C25A 0.035(4) 0.071(6) 0.058(7) -0.034(5) 0.022(5) 0.001(4)
C24A 0.030(4) 0.046(5) 0.039(5) 0.011(4) 0.014(3) 0.003(3)
C23B 0.022(5) 0.040(7) 0.046(6) 0.016(4) 0.001(4) -0.011(4)
C25B 0.033(4) 0.055(5) 0.031(4) -0.013(4) 0.015(4) 0.008(3)
C24B 0.038(4) 0.068(6) 0.035(4) 0.006(4) 0.018(4) 0.003(4)
C13A 0.051(5) 0.049(5) 0.053(7) -0.007(5) -0.022(5) 0.012(4)
C14A 0.076(6) 0.058(7) 0.077(7) 0.032(5) -0.004(5) 0.003(5)
C15A 0.072(6) 0.028(5) 0.098(8) 0.004(5) -0.002(6) 0.025(5)
C13B 0.063(7) 0.052(6) 0.046(9) -0.010(7) -0.017(7) 0.015(5)
C14B 0.064(7) 0.036(6) 0.083(9) 0.025(6) 0.019(6) 0.000(5)
C15B 0.061(7) 0.036(7) 0.083(9) 0.002(6) 0.006(6) 0.036(6)
C9A 0.028(6) 0.087(8) 0.112(12) -0.055(8) 0.032(6) -0.023(6)
C10A 0.057(9) 0.046(9) 0.069(10) -0.035(9) 0.015(10) -0.006(7)
C11A 0.051(9) 0.049(6) 0.078(7) -0.028(5) 0.047(6) -0.038(6)
C10B 0.049(8) 0.039(7) 0.037(5) -0.012(5) 0.013(5) -0.016(5)
C11B 0.061(9) 0.094(9) 0.106(8) -0.040(7) 0.057(7) -0.055(8)
C9B 0.024(6) 0.103(9) 0.122(12) -0.077(8) 0.018(7) -0.019(6)
C29A 0.023(3) 0.045(6) 0.042(5) -0.008(4) -0.005(3) 0.005(3)
C27A 0.045(8) 0.025(4) 0.035(5) -0.007(4) -0.006(5) -0.013(4)
C28A 0.064(10) 0.022(5) 0.040(5) 0.000(4) -0.021(5) 0.015(5)
C28B 0.060(10) 0.032(7) 0.057(7) 0.000(6) -0.028(6) 0.021(6)
C29B 0.031(4) 0.063(8) 0.051(6) -0.011(6) -0.002(4) -0.002(5)
C27B 0.044(9) 0.035(5) 0.040(7) -0.005(4) -0.008(6) -0.020(4)

loop_
_atom_type_symbol
_atom_type_description
_atom_type_scat_dispersion_real
_atom_type_scat_dispersion_imag
_atom_type_scat_source
C C 0.0181 0.0091 'International Tables Vol C Tables 4.2.6.8 and 6.1.1.4'
H H 0.0000 0.0000 'International Tables Vol C Tables 4.2.6.8 and 6.1.1.4'
P P 0.2955 0.4335 'International Tables Vol C Tables 4.2.6.8 and 6.1.1.4'
Cl Cl 0.3639 0.7018 'International Tables Vol C Tables 4.2.6.8 and 6.1.1.4'
Rh Rh 0.0927 3.6045 'International Tables Vol C Tables 4.2.6.8 and 6.1.1.4'

loop_
_geom_angle_atom_site_label_1
_geom_angle_atom_site_label_2
_geom_angle_atom_site_label_3
_geom_angle
C16B C1 C2B 116.8(6)
C2A C1 C16A 116.3(9)
C2A C1 Rh1 124.8(7)
C16B C1 Rh1 123.3(5)
C2B C1 Rh1 119.7(4)
C16A C1 Rh1 118.8(5)
C2B C3 C4 121.6(6)
C4 C3 C2A 120.9(8)
C2B C3 P1 111.2(5)
C4 C3 P1 126.3(3)
C2A C3 P1 111.9(7)
C5B C4 C3 122.5(5)
C3 C4 C5A 112.4(5)
C3 C4 H4 123.8
C5A C4 H4 123.8
C11B C8 C10B 110.2(11)
C9A C8 C10A 108.0(14)
C11B C8 C9B 105.7(9)
C10B C8 C9B 108.4(11)
C9A C8 C11A 110.5(9)
C10A C8 C11A 110.9(13)
C11B C8 P1 114.7(7)
C10B C8 P1 114.6(10)
C9A C8 P1 106.7(10)
C10A C8 P1 116.7(13)
C9B C8 P1 102.4(8)
C11A C8 P1 103.9(7)
C16A C17 C18 120.9(6)
C18 C17 C16B 120.0(5)
C16A C17 P2 110.9(5)
C18 C17 P2 127.1(3)
C16B C17 P2 111.8(5)
C19A C18 C17 123.5(5)
C17 C18 C19B 116.7(4)
C19A C18 H18 118.2
C17 C18 H18 118.2
C24B C22 C25B 80.8(9)
C24B C22 C23B 130.8(9)
C25B C22 C23B 116.0(9)
C23A C22 C25A 102.8(8)
C23A C22 C24A 88.3(8)
C25A C22 C24A 128.8(7)
C24B C22 P2 110.9(4)
C25B C22 P2 115.9(4)
C23A C22 P2 108.0(7)
C23B C22 P2 102.3(8)
C25A C22 P2 115.2(4)
C24A C22 P2 107.8(3)
C28B C26 C27B 110.3(11)
C27A C26 C28A 107.8(9)
C27A C26 C29A 109.6(6)
C28A C26 C29A 105.3(7)
C28B C26 C29B 114.9(9)
C27B C26 C29B 105.8(7)
C28B C26 P2 110.0(10)
C27A C26 P2 118.6(7)
C27B C26 P2 112.4(8)
C28A C26 P2 109.3(8)
C29A C26 P2 105.4(4)
C29B C26 P2 103.3(5)
C3 P1 C12 105.88(16)
C3 P1 C8 104.33(18)
C12 P1 C8 112.96(19)
C3 P1 Rh1 101.11(11)
C12 P1 Rh1 116.71(13)
C8 P1 Rh1 113.89(12)
C17 P2 C26 104.58(15)
C17 P2 C22 105.86(15)
C26 P2 C22 111.94(14)
C17 P2 Rh1 101.03(11)
C26 P2 Rh1 114.26(11)
C22 P2 Rh1 117.27(11)
C1 Rh1 P2 84.62(10)
C1 Rh1 P1 84.23(10)
P2 Rh1 P1 168.68(3)
C1 Rh1 Cl1 179.55(11)
P2 Rh1 Cl1 95.29(4)
P1 Rh1 Cl1 95.87(4)
C17 C16A C21A 114.8(9)
C17 C16A C1 120.1(8)
C21A C16A C1 124.9(9)
C21B C16B C17 119.7(8)
C21B C16B C1 125.2(9)
C17 C16B C1 114.9(8)
C18 C19A C20A 117.2(8)
C18 C19A H19A 121.4
C20A C19A H19A 121.4
C19A C20A C21A 120.2(8)
C19A C20A H20A 119.9
C21A C20A H20A 119.9
C20A C21A C16A 121.5(8)
C20A C21A H21A 119.2
C16A C21A H21A 119.2
C16B C21B C20B 121.4(7)
C16B C21B H21B 119.3
C20B C21B H21B 119.3
C21B C20B C19B 119.7(6)
C21B C20B H20B 120.2
C19B C20B H20B 120.2
C20B C19B C18 122.1(5)
C20B C19B H19B 118.9
C18 C19B H19B 118.9
C6A C5A C4 124.1(7)
C6A C5A H5A 117.9
C4 C5A H5A 117.9
C6A C7A C2A 119.3(10)
C6A C7A H7A 120.4
C2A C7A H7A 120.4
C5A C6A C7A 120.2(8)
C5A C6A H6A 119.9
C7A C6A H6A 119.9
C7A C2A C1 122.7(13)
C7A C2A C3 122.6(13)
C1 C2A C3 114.8(12)
C3 C2B C7B 115.4(8)
C3 C2B C1 119.2(7)
C7B C2B C1 125.3(8)
C5B C6B C7B 120.4(6)
C5B C6B H6B 119.8
C7B C6B H6B 119.8
C2B C7B C6B 121.8(7)
C2B C7B H7B 119.1
C6B C7B H7B 119.1
C4 C5B C6B 117.5(5)
C4 C5B H5B 121.3
C6B C5B H5B 121.3
C13B C12 C14B 116.2(7)
C15A C12 C13A 107.1(7)
C13B C12 C15B 111.1(8)
C14B C12 C15B 108.2(6)
C15A C12 C14A 107.3(6)
C13A C12 C14A 102.7(6)
C13B C12 P1 106.4(9)
C15A C12 P1 123.3(6)
C14B C12 P1 104.3(6)
C13A C12 P1 104.9(6)
C15B C12 P1 110.4(6)
C14A C12 P1 109.6(4)
C22 C23A H23A 109.5
C22 C23A H23B 109.5
H23A C23A H23B 109.5
C22 C23A H23C 109.5
H23A C23A H23C 109.5
H23B C23A H23C 109.5
C22 C25A H25A 109.5
C22 C25A H25B 109.5
H25A C25A H25B 109.5
C22 C25A H25C 109.5
H25A C25A H25C 109.5
H25B C25A H25C 109.5
C22 C24A H24A 109.5
C22 C24A H24B 109.5
H24A C24A H24B 109.5
C22 C24A H24C 109.5
H24A C24A H24C 109.5
H24B C24A H24C 109.5
C22 C23B H23D 109.5
C22 C23B H23E 109.5
H23D C23B H23E 109.5
C22 C23B H23F 109.5
H23D C23B H23F 109.5
H23E C23B H23F 109.5
C22 C25B C24B 49.5(5)
C22 C25B H25D 109.5
C24B C25B H25D 89.6
C22 C25B H25E 109.5
C24B C25B H25E 156.6
H25D C25B H25E 109.5
C22 C25B H25F 109.5
C24B C25B H25F 74.8
H25D C25B H25F 109.5
H25E C25B H25F 109.5
C22 C24B C25B 49.7(5)
C22 C24B H24D 109.5
C25B C24B H24D 78.5
C22 C24B H24E 109.5
C25B C24B H24E 158.7
H24D C24B H24E 109.5
C22 C24B H24F 109.5
C25B C24B H24F 85.1
H24D C24B H24F 109.5
H24E C24B H24F 109.5
C12 C13A H13A 109.5
C12 C13A H13B 109.5
H13A C13A H13B 109.5
C12 C13A H13C 109.5
H13A C13A H13C 109.5
H13B C13A H13C 109.5
C12 C14A H14A 109.5
C12 C14A H14B 109.5
H14A C14A H14B 109.5
C12 C14A H14C 109.5
H14A C14A H14C 109.5
H14B C14A H14C 109.5
C12 C15A H15A 109.5
C12 C15A H15B 109.5
H15A C15A H15B 109.5
C12 C15A H15C 109.5
H15A C15A H15C 109.5
H15B C15A H15C 109.5
C12 C13B H13D 109.5
C12 C13B H13E 109.5
H13D C13B H13E 109.5
C12 C13B H13F 109.5
H13D C13B H13F 109.5
H13E C13B H13F 109.5
C12 C14B H14D 109.5
C12 C14B H14E 109.5
H14D C14B H14E 109.5
C12 C14B H14F 109.5
H14D C14B H14F 109.5
H14E C14B H14F 109.5
C12 C15B H15D 109.5
C12 C15B H15E 109.5
H15D C15B H15E 109.5
C12 C15B H15F 109.5
H15D C15B H15F 109.5
H15E C15B H15F 109.5
C8 C9A H9A1 109.5
C8 C9A H9A2 109.5
H9A1 C9A H9A2 109.5
C8 C9A H9A3 109.5
H9A1 C9A H9A3 109.5
H9A2 C9A H9A3 109.5
C8 C10A H10A 109.5
C8 C10A H10B 109.5
H10A C10A H10B 109.5
C8 C10A H10C 109.5
H10A C10A H10C 109.5
H10B C10A H10C 109.5
C8 C11A H11A 109.5
C8 C11A H11B 109.5
H11A C11A H11B 109.5
C8 C11A H11C 109.5
H11A C11A H11C 109.5
H11B C11A H11C 109.5
C8 C10B H10D 109.5
C8 C10B H10E 109.5
H10D C10B H10E 109.5
C8 C10B H10F 109.5
H10D C10B H10F 109.5
H10E C10B H10F 109.5
C8 C11B H11D 109.5
C8 C11B H11E 109.5
H11D C11B H11E 109.5
C8 C11B H11F 109.5
H11D C11B H11F 109.5
H11E C11B H11F 109.5
C8 C9B H9B1 109.5
C8 C9B H9B2 109.5
H9B1 C9B H9B2 109.5
C8 C9B H9B3 109.5
H9B1 C9B H9B3 109.5
H9B2 C9B H9B3 109.5
C26 C29A H29A 109.5
C26 C29A H29B 109.5
H29A C29A H29B 109.5
C26 C29A H29C 109.5
H29A C29A H29C 109.5
H29B C29A H29C 109.5
C26 C27A H27A 109.5
C26 C27A H27B 109.5
H27A C27A H27B 109.5
C26 C27A H27C 109.5
H27A C27A H27C 109.5
H27B C27A H27C 109.5
C26 C28A H28A 109.5
C26 C28A H28B 109.5
H28A C28A H28B 109.5
C26 C28A H28C 109.5
H28A C28A H28C 109.5
H28B C28A H28C 109.5
C26 C28B H28D 109.5
C26 C28B H28E 109.5
H28D C28B H28E 109.5
C26 C28B H28F 109.5
H28D C28B H28F 109.5
H28E C28B H28F 109.5
C26 C29B H29D 109.5
C26 C29B H29E 109.5
H29D C29B H29E 109.5
C26 C29B H29F 109.5
H29D C29B H29F 109.5
H29E C29B H29F 109.5
C26 C27B H27D 109.5
C26 C27B H27E 109.5
H27D C27B H27E 109.5
C26 C27B H27F 109.5
H27D C27B H27F 109.5
H27E C27B H27F 109.5

loop_
_geom_bond_atom_site_label_1
_geom_bond_atom_site_label_2
_geom_bond_distance
C1 C2A 1.446(18)
C1 C16B 1.475(12)
C1 C2B 1.518(11)
C1 C16A 1.526(12)
C1 Rh1 1.900(3)
C3 C2B 1.355(11)
C3 C4 1.389(5)
C3 C2A 1.497(18)
C3 P1 1.821(4)
C4 C5B 1.318(8)
C4 C5A 1.607(12)
C4 H4 0.9500
C8 C11B 1.538(7)
C8 C10B 1.540(7)
C8 C9A 1.542(8)
C8 C10A 1.544(7)
C8 C9B 1.557(8)
C8 C11A 1.561(7)
C8 P1 1.884(4)
C17 C16A 1.338(12)
C17 C18 1.401(5)
C17 C16B 1.472(12)
C17 P2 1.828(3)
C18 C19A 1.332(10)
C18 C19B 1.451(8)
C18 H18 0.9500
C22 C24B 1.513(6)
C22 C25B 1.518(6)
C22 C23A 1.527(7)
C22 C23B 1.530(7)
C22 C25A 1.549(7)
C22 C24A 1.561(6)
C22 P2 1.889(3)
C26 C28B 1.532(7)
C26 C27A 1.534(6)
C26 C27B 1.539(7)
C26 C28A 1.541(7)
C26 C29A 1.546(6)
C26 C29B 1.551(7)
C26 P2 1.889(3)
Cl1 Rh1 2.4074(11)
P1 C12 1.881(4)
P1 Rh1 2.3171(9)
P2 Rh1 2.3101(9)
C16A C21A 1.435(14)
C16B C21B 1.371(13)
C19A C20A 1.377(13)
C19A H19A 0.9500
C20A C21A 1.393(12)
C20A H20A 0.9500
C21A H21A 0.9500
C21B C20B 1.387(8)
C21B H21B 0.9500
C20B C19B 1.393(9)
C20B H20B 0.9500
C19B H19B 0.9500
C5A C6A 1.383(15)
C5A H5A 0.9500
C7A C6A 1.385(13)
C7A C2A 1.43(2)
C7A H7A 0.9500
C6A H6A 0.9500
C2B C7B 1.382(12)
C6B C5B 1.369(10)
C6B C7B 1.395(9)
C6B H6B 0.9500
C7B H7B 0.9500
C5B H5B 0.9500
C12 C13B 1.521(8)
C12 C15A 1.521(7)
C12 C14B 1.533(7)
C12 C13A 1.542(7)
C12 C15B 1.558(7)
C12 C14A 1.564(7)
C23A H23A 0.9800
C23A H23B 0.9800
C23A H23C 0.9800
C25A H25A 0.9800
C25A H25B 0.9800
C25A H25C 0.9800
C24A H24A 0.9800
C24A H24B 0.9800
C24A H24C 0.9800
C23B H23D 0.9800
C23B H23E 0.9800
C23B H23F 0.9800
C25B C24B 1.964(19)
C25B H25D 0.9800
C25B H25E 0.9800
C25B H25F 0.9800
C24B H24D 0.9800
C24B H24E 0.9800
C24B H24F 0.9800
C13A H13A 0.9800
C13A H13B 0.9800
C13A H13C 0.9800
C14A H14A 0.9800
C14A H14B 0.9800
C14A H14C 0.9800
C15A H15A 0.9800
C15A H15B 0.9800
C15A H15C 0.9800
C13B H13D 0.9800
C13B H13E 0.9800
C13B H13F 0.9800
C14B H14D 0.9800
C14B H14E 0.9800
C14B H14F 0.9800
C15B H15D 0.9800
C15B H15E 0.9800
C15B H15F 0.9800
C9A H9A1 0.9800
C9A H9A2 0.9800
C9A H9A3 0.9800
C10A H10A 0.9800
C10A H10B 0.9800
C10A H10C 0.9800
C11A H11A 0.9800
C11A H11B 0.9800
C11A H11C 0.9800
C10B H10D 0.9800
C10B H10E 0.9800
C10B H10F 0.9800
C11B H11D 0.9800
C11B H11E 0.9800
C11B H11F 0.9800
C9B H9B1 0.9800
C9B H9B2 0.9800
C9B H9B3 0.9800
C29A H29A 0.9800
C29A H29B 0.9800
C29A H29C 0.9800
C27A H27A 0.9800
C27A H27B 0.9800
C27A H27C 0.9800
C28A H28A 0.9800
C28A H28B 0.9800
C28A H28C 0.9800
C28B H28D 0.9800
C28B H28E 0.9800
C28B H28F 0.9800
C29B H29D 0.9800
C29B H29E 0.9800
C29B H29F 0.9800
C27B H27D 0.9800
C27B H27E 0.9800
C27B H27F 0.9800

loop_
_geom_torsion_atom_site_label_1
_geom_torsion_atom_site_label_2
_geom_torsion_atom_site_label_3
_geom_torsion_atom_site_label_4
_geom_torsion
C2B C3 C4 C5B -11.1(8)
C2A C3 C4 C5B -34.9(8)
P1 C3 C4 C5B 156.9(5)
C2B C3 C4 C5A 31.4(7)
C2A C3 C4 C5A 7.5(8)
P1 C3 C4 C5A -160.7(6)
C16A C17 C18 C19A 13.8(9)
C16B C17 C18 C19A 39.6(8)
P2 C17 C18 C19A -153.1(6)
C16A C17 C18 C19B -31.3(7)
C16B C17 C18 C19B -5.5(6)
P2 C17 C18 C19B 161.8(4)
C2B C3 P1 C12 -135.3(4)
C4 C3 P1 C12 55.7(4)
C2A C3 P1 C12 -113.4(5)
C2B C3 P1 C8 105.3(4)
C4 C3 P1 C8 -63.8(4)
C2A C3 P1 C8 127.2(5)
C2B C3 P1 Rh1 -13.2(4)
C4 C3 P1 Rh1 177.8(3)
C2A C3 P1 Rh1 8.7(5)
C11B C8 P1 C3 -167.2(12)
C10B C8 P1 C3 63.9(10)
C9A C8 P1 C3 -73.0(10)
C10A C8 P1 C3 47.9(14)
C9B C8 P1 C3 -53.2(9)
C11A C8 P1 C3 170.3(8)
C11B C8 P1 C12 78.3(12)
C10B C8 P1 C12 -50.6(10)
C9A C8 P1 C12 172.5(10)
C10A C8 P1 C12 -66.6(14)
C9B C8 P1 C12 -167.7(9)
C11A C8 P1 C12 55.8(8)
C11B C8 P1 Rh1 -57.9(12)
C10B C8 P1 Rh1 173.2(9)
C9A C8 P1 Rh1 36.4(10)
C10A C8 P1 Rh1 157.2(14)
C9B C8 P1 Rh1 56.1(9)
C11A C8 P1 Rh1 -80.4(8)
C16A C17 P2 C26 131.9(5)
C18 C17 P2 C26 -60.1(3)
C16B C17 P2 C26 108.1(4)
C16A C17 P2 C22 -109.7(5)
C18 C17 P2 C22 58.3(3)
C16B C17 P2 C22 -133.6(4)
C16A C17 P2 Rh1 13.0(5)
C18 C17 P2 Rh1 -179.0(3)
C16B C17 P2 Rh1 -10.8(4)
C28B C26 P2 C17 -170.2(8)
C27A C26 P2 C17 47.2(7)
C27B C26 P2 C17 66.5(8)
C28A C26 P2 C17 171.4(7)
C29A C26 P2 C17 -75.9(6)
C29B C26 P2 C17 -47.0(8)
C28B C26 P2 C22 75.7(8)
C27A C26 P2 C22 -66.9(7)
C27B C26 P2 C22 -47.6(8)
C28A C26 P2 C22 57.2(7)
C29A C26 P2 C22 170.0(6)
C29B C26 P2 C22 -161.2(8)
C28B C26 P2 Rh1 -60.6(8)
C27A C26 P2 Rh1 156.8(7)
C27B C26 P2 Rh1 176.1(8)
C28A C26 P2 Rh1 -79.1(7)
C29A C26 P2 Rh1 33.6(6)
C29B C26 P2 Rh1 62.5(8)
C24B C22 P2 C17 -162.3(7)
C25B C22 P2 C17 -72.6(6)
C23A C22 P2 C17 72.0(7)
C23B C22 P2 C17 54.7(6)
C25A C22 P2 C17 -42.4(6)
C24A C22 P2 C17 166.0(5)
C24B C22 P2 C26 -48.9(7)
C25B C22 P2 C26 40.8(6)
C23A C22 P2 C26 -174.7(7)
C23B C22 P2 C26 168.0(6)
C25A C22 P2 C26 71.0(6)
C24A C22 P2 C26 -80.6(5)
C24B C22 P2 Rh1 86.0(7)
C25B C22 P2 Rh1 175.7(6)
C23A C22 P2 Rh1 -39.8(7)
C23B C22 P2 Rh1 -57.1(6)
C25A C22 P2 Rh1 -154.1(6)
C24A C22 P2 Rh1 54.3(5)
C2A C1 Rh1 P2 165.6(6)
C16B C1 Rh1 P2 13.7(5)
C2B C1 Rh1 P2 -171.3(4)
C16A C1 Rh1 P2 -10.7(5)
C2A C1 Rh1 P1 -12.4(6)
C16B C1 Rh1 P1 -164.4(5)
C2B C1 Rh1 P1 10.7(4)
C16A C1 Rh1 P1 171.3(5)
C18 C17 C16A C21A -16.0(10)
C16B C17 C16A C21A -110(2)
P2 C17 C16A C21A 152.9(6)
C18 C17 C16A C1 167.6(6)
C16B C17 C16A C1 73(2)
P2 C17 C16A C1 -23.6(9)
C2A C1 C16A C17 -151.9(8)
C16B C1 C16A C17 -84(2)
C2B C1 C16A C17 -174.5(7)
Rh1 C1 C16A C17 24.7(10)
C2A C1 C16A C21A 32.0(12)
C16B C1 C16A C21A 100(2)
C2B C1 C16A C21A 9.4(12)
Rh1 C1 C16A C21A -151.4(7)
C16A C17 C16B C21B 104(2)
C18 C17 C16B C21B 5.1(9)
P2 C17 C16B C21B -164.0(6)
C16A C17 C16B C1 -71(2)
C18 C17 C16B C1 -169.6(5)
P2 C17 C16B C1 21.3(7)
C2A C1 C16B C21B 4.5(10)
C2B C1 C16B C21B -14.5(10)
C16A C1 C16B C21B -115(3)
Rh1 C1 C16B C21B 160.7(6)
C2A C1 C16B C17 178.9(7)
C2B C1 C16B C17 159.9(6)
C16A C1 C16B C17 59.4(19)
Rh1 C1 C16B C17 -24.9(8)
C17 C18 C19A C20A -5.4(13)
C19B C18 C19A C20A 87.1(11)
C18 C19A C20A C21A 1.1(15)
C19A C20A C21A C16A -4.6(15)
C17 C16A C21A C20A 12.0(13)
C1 C16A C21A C20A -171.8(8)
C17 C16B C21B C20B -0.4(11)
C1 C16B C21B C20B 173.7(7)
C16B C21B C20B C19B -3.4(11)
C21B C20B C19B C18 2.8(11)
C19A C18 C19B C20B -109.4(10)
C17 C18 C19B C20B 1.7(9)
C5B C4 C5A C6A 111.2(15)
C3 C4 C5A C6A -3.4(14)
C4 C5A C6A C7A -2.5(18)
C2A C7A C6A C5A 3.8(16)
C6A C7A C2A C1 -178.6(9)
C6A C7A C2A C3 0.6(14)
C16B C1 C2A C7A -3.4(11)
C2B C1 C2A C7A 119(3)
C16A C1 C2A C7A 17.2(12)
Rh1 C1 C2A C7A -159.2(7)
C16B C1 C2A C3 177.4(7)
C2B C1 C2A C3 -60(3)
C16A C1 C2A C3 -161.9(7)
Rh1 C1 C2A C3 21.7(10)
C2B C3 C2A C7A -105(3)
C4 C3 C2A C7A -6.8(11)
P1 C3 C2A C7A 162.9(8)
C2B C3 C2A C1 74(3)
C4 C3 C2A C1 172.3(6)
P1 C3 C2A C1 -17.9(8)
C4 C3 C2B C7B 10.3(9)
C2A C3 C2B C7B 105(3)
P1 C3 C2B C7B -159.3(6)
C4 C3 C2B C1 -167.0(5)
C2A C3 C2B C1 -73(3)
P1 C3 C2B C1 23.4(7)
C2A C1 C2B C3 86(3)
C16B C1 C2B C3 150.9(6)
C16A C1 C2B C3 174.9(6)
Rh1 C1 C2B C3 -24.5(8)
C2A C1 C2B C7B -91(3)
C16B C1 C2B C7B -26.0(10)
C16A C1 C2B C7B -2.0(10)
Rh1 C1 C2B C7B 158.6(6)
C3 C2B C7B C6B -5.7(11)
C1 C2B C7B C6B 171.4(7)
C5B C6B C7B C2B 1.2(13)
C3 C4 C5B C6B 5.9(11)
C5A C4 C5B C6B -79.8(9)
C7B C6B C5B C4 -1.2(12)
C3 P1 C12 C13B 71.0(7)
C8 P1 C12 C13B -175.4(7)
Rh1 P1 C12 C13B -40.6(7)
C3 P1 C12 C15A -73.9(7)
C8 P1 C12 C15A 39.7(7)
Rh1 P1 C12 C15A 174.6(7)
C3 P1 C12 C14B -165.6(7)
C8 P1 C12 C14B -52.0(7)
Rh1 P1 C12 C14B 82.8(7)
C3 P1 C12 C13A 48.7(6)
C8 P1 C12 C13A 162.3(6)
Rh1 P1 C12 C13A -62.8(6)
C3 P1 C12 C15B -49.7(7)
C8 P1 C12 C15B 63.9(7)
Rh1 P1 C12 C15B -161.2(7)
C3 P1 C12 C14A 158.4(6)
C8 P1 C12 C14A -88.0(6)
Rh1 P1 C12 C14A 46.8(6)
C23A C22 C25B C24B 113.0(9)
C23B C22 C25B C24B 131.1(9)
C25A C22 C25B C24B 155.9(14)
C24A C22 C25B C24B 12.3(6)
P2 C22 C25B C24B -108.9(6)
C23A C22 C24B C25B -123.4(9)
C23B C22 C24B C25B -116.5(13)
C25A C22 C24B C25B -11.2(7)
C24A C22 C24B C25B -156.1(11)
P2 C22 C24B C25B 114.3(5)
